data_7039398
loop_
_publ_author_name
'Hein, Nicholas M.'
'Suzuki, Tatsuya'
'Ogawa, Takahiko'
'Fryzuk, Michael D.'

_publ_section_title
;
 Low coordinate iron derivatives stabilized by a \b-diketiminate mimic.
 Synthesis and coordination chemistry of enamidophosphinimine scaffolds to
 generate diiron dinitrogen complexes.
;
_journal_issue 37
_journal_name_full 'Dalton transactions (Cambridge, England : 2003)'
_journal_page_first 14697
_journal_page_last 14708
_journal_paper_doi 10.1039/c6dt01673a
_journal_volume 45
_journal_year 2016
_chemical_formula_moiety 'C64 H93.15 Fe2 N6 P2'
_chemical_formula_sum 'C64 H93.15 Fe2 N6 P2'
_chemical_formula_weight 1120.23
_chemical_properties_physical Air-sensitive,Moisture-sensitive,Oxygen-sensitive
_space_group_crystal_system monoclinic
_space_group_IT_number 15
_space_group_name_Hall '-C 2yc'
_space_group_name_H-M_alt 'C 1 2/c 1'
_symmetry_space_group_name_Hall '-C 2yc'
_symmetry_space_group_name_H-M 'C 1 2/c 1'
_atom_sites_solution_hydrogens mixed
_atom_sites_solution_primary direct
_audit_creation_date 2015-07-31
_audit_creation_method
;
Olex2 1.2
(compiled 2015.01.26 svn.r3150 for OlexSys, GUI svn.r4998)
;
_audit_update_record
;
2016-04-22 deposited with the CCDC.
2016-06-01 downloaded from the CCDC.
;
_cell_angle_alpha 90
_cell_angle_beta 98.831(5)
_cell_angle_gamma 90
_cell_formula_units_Z 4
_cell_length_a 21.642(5)
_cell_length_b 20.337(5)
_cell_length_c 16.105(5)
_cell_measurement_reflns_used 7015
_cell_measurement_temperature 90
_cell_measurement_theta_max 25.39
_cell_measurement_theta_min 2.38
_cell_volume 7004(3)
_computing_cell_refinement 'SAINT v8.27A (Bruker, 2012)'
_computing_data_reduction 'SAINT v8.27A (Bruker, 2012)'
_computing_molecular_graphics 'Olex2 (Dolomanov et al., 2009)'
_computing_publication_material 'Olex2 (Dolomanov et al., 2009)'
_computing_structure_refinement 'ShelXL (Sheldrick, 2008)'
_computing_structure_solution 'ShelXS (Sheldrick, 2008)'
_diffrn_ambient_temperature 90
_diffrn_detector 'Bruker APEX2 area detector'
_diffrn_detector_area_resol_mean 7.9
_diffrn_detector_type 'Bruker-Nonius APEXII CCD area detector'
_diffrn_measured_fraction_theta_full 0.999
_diffrn_measured_fraction_theta_max 0.996
_diffrn_measurement_device 'Bruker-Nonius APEXII CCD area detector and D8 diffractometer'
_diffrn_measurement_device_type 'Bruker D8 diffractometer'
_diffrn_measurement_method '\w and \f scans'
_diffrn_radiation_monochromator 'TRIUMPH curved-crystal'
_diffrn_radiation_probe x-ray
_diffrn_radiation_type MoK\a
_diffrn_radiation_wavelength 0.71069
_diffrn_reflns_av_R_equivalents 0.0696
_diffrn_reflns_av_unetI/netI 0.0688
_diffrn_reflns_Laue_measured_fraction_full 0.999
_diffrn_reflns_Laue_measured_fraction_max 0.996
_diffrn_reflns_limit_h_max 26
_diffrn_reflns_limit_h_min -24
_diffrn_reflns_limit_k_max 24
_diffrn_reflns_limit_k_min -24
_diffrn_reflns_limit_l_max 19
_diffrn_reflns_limit_l_min -19
_diffrn_reflns_number 25483
_diffrn_reflns_point_group_measured_fraction_full 0.999
_diffrn_reflns_point_group_measured_fraction_max 0.996
_diffrn_reflns_theta_full 25.240
_diffrn_reflns_theta_max 25.400
_diffrn_reflns_theta_min 1.382
_diffrn_source 'sealed X-ray tube'
_diffrn_standards_number 0
_exptl_absorpt_coefficient_mu 0.498
_exptl_absorpt_correction_T_max 0.7452
_exptl_absorpt_correction_T_min 0.6510
_exptl_absorpt_correction_type multi-scan
_exptl_absorpt_process_details
;
SADABS-2012/1 (Bruker,2012) was used for absorption correction.
wR2(int) was 0.0748 before and 0.0497 after correction.
The Ratio of minimum to maximum transmission is 0.8736.
The \l/2 correction factor is 0.0015.
;
_exptl_crystal_colour black
_exptl_crystal_colour_primary black
_exptl_crystal_density_diffrn 1.062
_exptl_crystal_description Rectangular
_exptl_crystal_F_000 2405
_exptl_crystal_recrystallization_method 'Re-crystallisation from solvent'
_exptl_crystal_size_max 0.21
_exptl_crystal_size_mid 0.014
_exptl_crystal_size_min 0.014
_refine_diff_density_max 1.246
_refine_diff_density_min -0.467
_refine_diff_density_rms 0.087
_refine_ls_extinction_method none
_refine_ls_goodness_of_fit_ref 1.071
_refine_ls_hydrogen_treatment mixed
_refine_ls_matrix_type full
_refine_ls_number_parameters 362
_refine_ls_number_reflns 6423
_refine_ls_number_restraints 0
_refine_ls_restrained_S_all 1.071
_refine_ls_R_factor_all 0.0868
_refine_ls_R_factor_gt 0.0626
_refine_ls_shift/su_max 0.000
_refine_ls_shift/su_mean 0.000
_refine_ls_structure_factor_coef Fsqd
_refine_ls_weighting_details 'w=1/[\s^2^(Fo^2^)+(0.0834P)^2^+17.9201P] where P=(Fo^2^+2Fc^2^)/3'
_refine_ls_weighting_scheme calc
_refine_ls_wR_factor_gt 0.1623
_refine_ls_wR_factor_ref 0.1704
_reflns_Friedel_coverage 0.000
_reflns_number_gt 4672
_reflns_number_total 6423
_reflns_threshold_expression 'I > 2\s(I)'
_cod_data_source_file c6dt01673a2.cif
_cod_data_source_block mf987
_cod_depositor_comments
;
The following automatic conversions were performed:

'_diffrn_radiation_probe' value 'X-ray' changed to 'x-ray' according
to
/usr/data/users/saulius/crontab/automatic-downloads/rss-feeds/RSC/lib/dictionaries/cif_core.dic
dictionary named 'cif_core.dic' version 2.4.2 from 2011-04-26.

Automatic conversion script
Id: cif_fix_values 4268 2015-11-12 08:31:59Z antanas 

 Adding full bibliography for 7039398--7039404.cif.
;
_cod_database_code 7039398
_shelx_space_group_comment
;
The symmetry employed for this shelxl refinement is uniquely defined
by the following loop, which should always be used as a source of
symmetry information in preference to the above space-group names.
They are only intended as comments.
;
_olex2_refinement_description
;
1. Fixed Uiso
 At 1.2 times of:
  All C(H) groups, All C(H,H) groups
 At 1.5 times of:
  All C(H,H,H) groups
2. Uiso/Uaniso restraints and constraints
Uanis(C4) = Uanis(C4A)
3. Others
 Sof(H5B)=Sof(C4A)=1-FVAR(1)
 Sof(H5A)=Sof(H3B)=Sof(C4)=FVAR(1)
4.a Ternary CH refined with riding coordinates:
 C18(H18), C21(H21), C8(H8), C15(H15)
4.b Secondary CH2 refined with riding coordinates:
 C4(H4A,H4B)
4.c Aromatic/amide H refined with riding coordinates:
 C27(H27), C30(H30), C13(H13), C11(H11), C12(H12)
4.d Idealised Me refined as rotating group:
 C20(H20A,H20B,H20C), C19(H19A,H19B,H19C), C32(H32A,H32B,H32C), C23(H23A,H23B,
 H23C), C29(H29A,H29B,H29C), C26(H26A,H26B,H26C), C22(H22A,H22B,H22C), C17(H17A,
 H17B,H17C), C10(H10A,H10B,H10C), C16(H16A,H16B,H16C), C9(H9A,H9B,H9C)
;
_shelx_shelxl_version_number 2014/7
_olex2_submission_special_instructions 'No special instructions were received'
_solvent_exptl_crystal_recrystallization_method n-pentane

loop_
_space_group_symop_operation_xyz
'x, y, z'
'-x, y, -z+1/2'
'x+1/2, y+1/2, z'
'-x+1/2, y+1/2, -z+1/2'
'-x, -y, -z'
'x, -y, z-1/2'
'-x+1/2, -y+1/2, -z'
'x+1/2, -y+1/2, z-1/2'

loop_
_atom_site_label
_atom_site_type_symbol
_atom_site_fract_x
_atom_site_fract_y
_atom_site_fract_z
_atom_site_U_iso_or_equiv
_atom_site_adp_type
_atom_site_occupancy
_atom_site_site_symmetry_order
_atom_site_calc_flag
_atom_site_refinement_flags_posn
_atom_site_refinement_flags_occupancy
_atom_site_disorder_assembly
_atom_site_disorder_group
Fe1 Fe 0.10531(2) 0.14904(3) 0.72903(3) 0.01339(17) Uani 1 1 d . . . .
P1 P 0.22842(4) 0.07304(5) 0.76001(6) 0.0125(2) Uani 1 1 d . . . .
C1 C 0.22863(16) 0.21099(18) 0.7432(2) 0.0136(8) Uani 1 1 d . . . .
N2 N 0.15628(13) 0.07111(15) 0.71539(19) 0.0144(7) Uani 1 1 d . . . .
N1 N 0.16648(14) 0.22113(15) 0.7355(2) 0.0162(7) Uani 1 1 d . . . .
N3 N 0.02619(14) 0.15132(16) 0.7437(2) 0.0177(7) Uani 1 1 d . . . .
C2 C 0.26053(16) 0.15199(18) 0.7511(2) 0.0152(8) Uani 1 1 d . . . .
C6 C 0.14107(16) 0.28627(18) 0.7238(3) 0.0173(8) Uani 1 1 d . . . .
C24 C 0.12633(16) 0.02359(18) 0.6558(3) 0.0167(8) Uani 1 1 d . . . .
C18 C 0.27902(17) 0.01159(19) 0.7217(3) 0.0197(9) Uani 1 1 d . . . .
H18 H 0.3210 0.0161 0.7570 0.024 Uiso 1 1 calc R . . .
C31 C 0.09432(17) -0.03037(19) 0.6843(3) 0.0188(9) Uani 1 1 d . . . .
C28 C 0.06230(17) -0.0661(2) 0.5398(3) 0.0219(9) Uani 1 1 d . . . .
C27 C 0.09253(17) -0.0113(2) 0.5134(2) 0.0200(9) Uani 1 1 d . . . .
H27 H 0.0917 -0.0045 0.4549 0.024 Uiso 1 1 calc R . . .
C21 C 0.23346(17) 0.0546(2) 0.8729(2) 0.0194(9) Uani 1 1 d . . . .
H21 H 0.2114 0.0119 0.8779 0.023 Uiso 1 1 calc R . . .
C20 C 0.25702(19) -0.05850(19) 0.7342(3) 0.0258(10) Uani 1 1 d . . . .
H20A H 0.2492 -0.0639 0.7922 0.039 Uiso 1 1 calc GR . . .
H20B H 0.2894 -0.0896 0.7233 0.039 Uiso 1 1 calc GR . . .
H20C H 0.2184 -0.0670 0.6953 0.039 Uiso 1 1 calc GR . . .
C25 C 0.12381(17) 0.03361(19) 0.5695(2) 0.0185(8) Uani 1 1 d . . . .
C30 C 0.06409(18) -0.0739(2) 0.6249(3) 0.0214(9) Uani 1 1 d . . . .
H30 H 0.0436 -0.1109 0.6441 0.026 Uiso 1 1 calc R . . .
C5 C 0.27528(18) 0.2672(2) 0.7463(3) 0.0257(10) Uani 1 1 d . . . .
H5A H 0.268(4) 0.290(4) 0.697(5) 0.031 Uiso 0.575(16) 1 d R P A 1
H5B H 0.274(5) 0.297(6) 0.789(7) 0.031 Uiso 0.425(16) 1 d R P A 2
C13 C 0.10888(18) 0.3799(2) 0.6359(3) 0.0241(9) Uani 1 1 d . . . .
H13 H 0.1067 0.4022 0.5837 0.029 Uiso 1 1 calc R . . .
C19 C 0.2887(2) 0.0228(2) 0.6312(3) 0.0289(10) Uani 1 1 d . . . .
H19A H 0.2501 0.0119 0.5933 0.043 Uiso 1 1 calc GR . . .
H19B H 0.3228 -0.0052 0.6183 0.043 Uiso 1 1 calc GR . . .
H19C H 0.2993 0.0691 0.6236 0.043 Uiso 1 1 calc GR . . .
C32 C 0.0913(2) -0.0394(2) 0.7755(3) 0.0286(10) Uani 1 1 d . . . .
H32A H 0.1316 -0.0560 0.8040 0.043 Uiso 1 1 calc GR . . .
H32B H 0.0583 -0.0711 0.7823 0.043 Uiso 1 1 calc GR . . .
H32C H 0.0821 0.0028 0.8002 0.043 Uiso 1 1 calc GR . . .
C11 C 0.08581(18) 0.3773(2) 0.7756(3) 0.0264(10) Uani 1 1 d . . . .
H11 H 0.0679 0.3977 0.8194 0.032 Uiso 1 1 calc R . . .
C23 C 0.20009(19) 0.1067(2) 0.9167(3) 0.0242(9) Uani 1 1 d . . . .
H23A H 0.2184 0.1499 0.9087 0.036 Uiso 1 1 calc GR . . .
H23B H 0.2047 0.0968 0.9769 0.036 Uiso 1 1 calc GR . . .
H23C H 0.1556 0.1071 0.8929 0.036 Uiso 1 1 calc GR . . .
C14 C 0.13780(17) 0.3181(2) 0.6456(3) 0.0212(9) Uani 1 1 d . . . .
C7 C 0.11403(16) 0.31512(19) 0.7894(3) 0.0201(9) Uani 1 1 d . . . .
C29 C 0.0295(2) -0.1146(2) 0.4772(3) 0.0343(11) Uani 1 1 d . . . .
H29A H 0.0049 -0.0907 0.4306 0.051 Uiso 1 1 calc GR . . .
H29B H 0.0017 -0.1423 0.5048 0.051 Uiso 1 1 calc GR . . .
H29C H 0.0605 -0.1422 0.4556 0.051 Uiso 1 1 calc GR . . .
C12 C 0.08372(19) 0.4089(2) 0.6998(3) 0.0296(11) Uani 1 1 d . . . .
H12 H 0.0647 0.4510 0.6917 0.035 Uiso 1 1 calc R . . .
C8 C 0.1159(2) 0.2808(2) 0.8732(3) 0.0285(10) Uani 1 1 d . . . .
H8 H 0.1154 0.2324 0.8621 0.034 Uiso 1 1 calc R . . .
C26 C 0.1513(2) 0.0944(2) 0.5355(3) 0.0252(9) Uani 1 1 d . . . .
H26A H 0.1197 0.1293 0.5276 0.038 Uiso 1 1 calc GR . . .
H26B H 0.1647 0.0842 0.4815 0.038 Uiso 1 1 calc GR . . .
H26C H 0.1875 0.1093 0.5754 0.038 Uiso 1 1 calc GR . . .
C15 C 0.1603(2) 0.2859(2) 0.5705(3) 0.0255(10) Uani 1 1 d . . . .
H15 H 0.1837 0.2450 0.5904 0.031 Uiso 1 1 calc R . . .
C22 C 0.30099(19) 0.0462(2) 0.9168(3) 0.0304(10) Uani 1 1 d . . . .
H22A H 0.3201 0.0087 0.8923 0.046 Uiso 1 1 calc GR . . .
H22B H 0.3012 0.0385 0.9769 0.046 Uiso 1 1 calc GR . . .
H22C H 0.3248 0.0862 0.9092 0.046 Uiso 1 1 calc GR . . .
C3 C 0.33110(19) 0.1634(2) 0.7613(4) 0.0312(11) Uani 1 1 d . . . .
H3B H 0.355(4) 0.137(4) 0.737(5) 0.037 Uiso 0.575(16) 1 d R P A 1
C17 C 0.1039(2) 0.2661(2) 0.5063(3) 0.0373(12) Uani 1 1 d . . . .
H17A H 0.0765 0.2373 0.5331 0.056 Uiso 1 1 calc GR . . .
H17B H 0.1183 0.2426 0.4596 0.056 Uiso 1 1 calc GR . . .
H17C H 0.0808 0.3055 0.4849 0.056 Uiso 1 1 calc GR . . .
C10 C 0.0591(3) 0.2962(3) 0.9153(4) 0.0582(17) Uani 1 1 d . . . .
H10A H 0.0622 0.3414 0.9365 0.087 Uiso 1 1 calc GR . . .
H10B H 0.0578 0.2657 0.9622 0.087 Uiso 1 1 calc GR . . .
H10C H 0.0210 0.2913 0.8743 0.087 Uiso 1 1 calc GR . . .
C16 C 0.2043(3) 0.3304(2) 0.5298(3) 0.0416(13) Uani 1 1 d . . . .
H16A H 0.1827 0.3715 0.5116 0.062 Uiso 1 1 calc GR . . .
H16B H 0.2168 0.3080 0.4811 0.062 Uiso 1 1 calc GR . . .
H16C H 0.2415 0.3402 0.5707 0.062 Uiso 1 1 calc GR . . .
C9 C 0.1770(3) 0.2962(3) 0.9312(3) 0.0548(16) Uani 1 1 d . . . .
H9A H 0.2125 0.2853 0.9027 0.082 Uiso 1 1 calc GR . . .
H9B H 0.1793 0.2702 0.9828 0.082 Uiso 1 1 calc GR . . .
H9C H 0.1783 0.3431 0.9454 0.082 Uiso 1 1 calc GR . . .
C4 C 0.3364(5) 0.2348(6) 0.7382(9) 0.023(2) Uani 0.575(16) 1 d . P A 1
H4A H 0.3710 0.2560 0.7763 0.028 Uiso 1 1 calc R . . .
H4B H 0.3452 0.2388 0.6798 0.028 Uiso 1 1 calc R . . .
C4A C 0.3376(8) 0.2341(9) 0.7775(11) 0.023(2) Uani 0.425(16) 1 d . P A 2
H3A H 0.347(3) 0.162(3) 0.818(4) 0.07(2) Uiso 1 1 d . . . .

loop_
_atom_site_aniso_label
_atom_site_aniso_U_11
_atom_site_aniso_U_22
_atom_site_aniso_U_33
_atom_site_aniso_U_23
_atom_site_aniso_U_13
_atom_site_aniso_U_12
Fe1 0.0099(3) 0.0111(3) 0.0192(3) -0.0007(2) 0.0023(2) -0.0002(2)
P1 0.0121(4) 0.0103(5) 0.0150(5) -0.0001(4) 0.0023(4) 0.0001(4)
C1 0.0129(17) 0.012(2) 0.016(2) -0.0011(15) 0.0013(15) -0.0049(14)
N2 0.0129(15) 0.0130(17) 0.0167(17) -0.0014(13) 0.0009(13) -0.0008(12)
N1 0.0149(15) 0.0106(17) 0.0231(18) 0.0028(14) 0.0024(13) -0.0001(12)
N3 0.0166(13) 0.0157(17) 0.0206(18) -0.0017(14) 0.0025(13) 0.0005(13)
C2 0.0118(17) 0.013(2) 0.021(2) 0.0002(16) 0.0041(15) -0.0019(15)
C6 0.0139(17) 0.0068(19) 0.029(2) -0.0002(16) -0.0025(16) 0.0007(14)
C24 0.0143(17) 0.010(2) 0.025(2) -0.0005(16) 0.0026(16) 0.0029(15)
C18 0.0161(18) 0.018(2) 0.025(2) -0.0009(17) 0.0037(16) 0.0046(16)
C31 0.0180(18) 0.017(2) 0.022(2) -0.0021(17) 0.0041(16) 0.0008(16)
C28 0.0108(17) 0.023(2) 0.031(2) -0.0118(18) 0.0005(17) 0.0011(16)
C27 0.0197(19) 0.026(2) 0.014(2) -0.0070(17) 0.0028(16) 0.0011(17)
C21 0.0215(19) 0.016(2) 0.018(2) 0.0059(16) -0.0031(16) -0.0036(16)
C20 0.021(2) 0.014(2) 0.042(3) -0.0033(19) 0.0038(19) 0.0014(16)
C25 0.0166(18) 0.020(2) 0.019(2) 0.0009(16) 0.0030(16) 0.0052(16)
C30 0.0194(19) 0.018(2) 0.029(2) -0.0048(18) 0.0088(17) -0.0050(16)
C5 0.0151(19) 0.017(2) 0.044(3) 0.004(2) 0.0005(19) -0.0049(17)
C13 0.0203(19) 0.015(2) 0.034(3) 0.0072(19) -0.0055(18) -0.0012(16)
C19 0.028(2) 0.035(3) 0.026(2) -0.002(2) 0.0090(19) 0.0117(19)
C32 0.029(2) 0.028(3) 0.030(2) -0.002(2) 0.0087(19) -0.0140(19)
C11 0.0154(18) 0.018(2) 0.046(3) -0.008(2) 0.0053(19) 0.0017(16)
C23 0.027(2) 0.028(2) 0.019(2) -0.0003(18) 0.0063(18) -0.0021(18)
C14 0.0150(18) 0.013(2) 0.035(2) 0.0018(18) 0.0003(17) -0.0030(15)
C7 0.0130(17) 0.012(2) 0.034(2) -0.0020(18) 0.0014(17) -0.0005(15)
C29 0.023(2) 0.041(3) 0.038(3) -0.018(2) 0.002(2) -0.005(2)
C12 0.021(2) 0.011(2) 0.053(3) 0.006(2) -0.006(2) 0.0036(16)
C8 0.036(2) 0.022(2) 0.030(3) -0.0102(19) 0.011(2) -0.0018(19)
C26 0.030(2) 0.026(2) 0.019(2) 0.0054(18) 0.0038(18) -0.0027(18)
C15 0.033(2) 0.015(2) 0.028(2) 0.0045(18) 0.0032(19) -0.0011(18)
C22 0.026(2) 0.042(3) 0.021(2) 0.004(2) -0.0022(18) 0.003(2)
C3 0.014(2) 0.020(3) 0.058(4) 0.003(2) -0.001(2) -0.0032(17)
C17 0.045(3) 0.029(3) 0.034(3) 0.001(2) -0.005(2) 0.005(2)
C10 0.072(4) 0.046(4) 0.068(4) 0.013(3) 0.047(3) 0.017(3)
C16 0.061(3) 0.028(3) 0.039(3) 0.009(2) 0.016(3) -0.007(2)
C9 0.071(4) 0.063(4) 0.028(3) -0.003(3) -0.001(3) -0.024(3)
C4 0.011(2) 0.020(3) 0.040(7) 0.012(6) 0.010(6) -0.0056(19)
C4A 0.011(2) 0.020(3) 0.040(7) 0.012(6) 0.010(6) -0.0056(19)

loop_
_atom_type_symbol
_atom_type_description
_atom_type_scat_dispersion_real
_atom_type_scat_dispersion_imag
_atom_type_scat_source
C C 0.0033 0.0016 'International Tables Vol C Tables 4.2.6.8 and 6.1.1.4'
H H 0.0000 0.0000 'International Tables Vol C Tables 4.2.6.8 and 6.1.1.4'
Fe Fe 0.3463 0.8444 'International Tables Vol C Tables 4.2.6.8 and 6.1.1.4'
N N 0.0061 0.0033 'International Tables Vol C Tables 4.2.6.8 and 6.1.1.4'
P P 0.1023 0.0942 'International Tables Vol C Tables 4.2.6.8 and 6.1.1.4'

loop_
_geom_angle_atom_site_label_1
_geom_angle_atom_site_label_2
_geom_angle_atom_site_label_3
_geom_angle
_geom_angle_site_symmetry_1
N2 Fe1 N1 102.86(13) .
N3 Fe1 N2 127.58(14) .
N3 Fe1 N1 129.21(14) .
N2 P1 C2 110.59(17) .
N2 P1 C18 114.88(17) .
N2 P1 C21 109.92(17) .
C2 P1 C18 109.29(17) .
C2 P1 C21 107.53(18) .
C18 P1 C21 104.24(18) .
N1 C1 C2 128.3(3) .
N1 C1 C5 122.4(3) .
C2 C1 C5 109.3(3) .
P1 N2 Fe1 116.87(17) .
C24 N2 Fe1 114.3(2) .
C24 N2 P1 128.1(2) .
C1 N1 Fe1 123.0(3) .
C1 N1 C6 120.7(3) .
C6 N1 Fe1 116.1(2) .
N3 N3 Fe1 177.3(4) 2_556
C1 C2 P1 126.9(3) .
C1 C2 C3 110.8(3) .
C3 C2 P1 122.0(3) .
C14 C6 N1 120.5(4) .
C14 C6 C7 120.5(3) .
C7 C6 N1 118.7(3) .
C31 C24 N2 119.8(3) .
C25 C24 N2 120.6(3) .
C25 C24 C31 119.4(4) .
P1 C18 H18 106.6 .
C20 C18 P1 112.2(3) .
C20 C18 H18 106.6 .
C19 C18 P1 113.4(3) .
C19 C18 H18 106.6 .
C19 C18 C20 111.0(4) .
C24 C31 C32 120.9(4) .
C30 C31 C24 118.3(4) .
C30 C31 C32 120.8(4) .
C27 C28 C29 121.0(4) .
C30 C28 C27 117.0(4) .
C30 C28 C29 122.0(4) .
C28 C27 H27 118.8 .
C25 C27 C28 122.3(4) .
C25 C27 H27 118.8 .
P1 C21 H21 107.5 .
C23 C21 P1 110.9(3) .
C23 C21 H21 107.5 .
C23 C21 C22 110.6(3) .
C22 C21 P1 112.7(3) .
C22 C21 H21 107.5 .
C18 C20 H20A 109.5 .
C18 C20 H20B 109.5 .
C18 C20 H20C 109.5 .
H20A C20 H20B 109.5 .
H20A C20 H20C 109.5 .
H20B C20 H20C 109.5 .
C24 C25 C26 121.5(4) .
C27 C25 C24 119.5(4) .
C27 C25 C26 118.9(4) .
C31 C30 H30 118.3 .
C28 C30 C31 123.5(4) .
C28 C30 H30 118.3 .
C1 C5 H5A 109(5) .
C1 C5 H5B 114(7) .
C1 C5 C4A 103.1(7) .
C4 C5 C1 104.8(5) .
C4 C5 H5A 101(5) .
C4A C5 H5B 100(7) .
C14 C13 H13 119.2 .
C12 C13 H13 119.2 .
C12 C13 C14 121.6(4) .
C18 C19 H19A 109.5 .
C18 C19 H19B 109.5 .
C18 C19 H19C 109.5 .
H19A C19 H19B 109.5 .
H19A C19 H19C 109.5 .
H19B C19 H19C 109.5 .
C31 C32 H32A 109.5 .
C31 C32 H32B 109.5 .
C31 C32 H32C 109.5 .
H32A C32 H32B 109.5 .
H32A C32 H32C 109.5 .
H32B C32 H32C 109.5 .
C7 C11 H11 119.5 .
C12 C11 H11 119.5 .
C12 C11 C7 121.0(4) .
C21 C23 H23A 109.5 .
C21 C23 H23B 109.5 .
C21 C23 H23C 109.5 .
H23A C23 H23B 109.5 .
H23A C23 H23C 109.5 .
H23B C23 H23C 109.5 .
C6 C14 C15 122.3(3) .
C13 C14 C6 118.2(4) .
C13 C14 C15 119.4(4) .
C6 C7 C8 121.2(3) .
C11 C7 C6 118.4(4) .
C11 C7 C8 120.4(4) .
C28 C29 H29A 109.5 .
C28 C29 H29B 109.5 .
C28 C29 H29C 109.5 .
H29A C29 H29B 109.5 .
H29A C29 H29C 109.5 .
H29B C29 H29C 109.5 .
C13 C12 C11 120.3(4) .
C13 C12 H12 119.9 .
C11 C12 H12 119.9 .
C7 C8 H8 107.2 .
C7 C8 C10 112.9(4) .
C7 C8 C9 110.6(4) .
C10 C8 H8 107.2 .
C10 C8 C9 111.5(4) .
C9 C8 H8 107.2 .
C25 C26 H26A 109.5 .
C25 C26 H26B 109.5 .
C25 C26 H26C 109.5 .
H26A C26 H26B 109.5 .
H26A C26 H26C 109.5 .
H26B C26 H26C 109.5 .
C14 C15 H15 108.1 .
C14 C15 C17 109.4(4) .
C14 C15 C16 112.4(4) .
C17 C15 H15 108.1 .
C17 C15 C16 110.5(4) .
C16 C15 H15 108.1 .
C21 C22 H22A 109.5 .
C21 C22 H22B 109.5 .
C21 C22 H22C 109.5 .
H22A C22 H22B 109.5 .
H22A C22 H22C 109.5 .
H22B C22 H22C 109.5 .
C2 C3 H3B 120(6) .
C2 C3 H3A 109(4) .
H3B C3 H3A 105(7) .
C4 C3 C2 103.5(5) .
C4 C3 H3B 114(6) .
C4 C3 H3A 104(4) .
C4A C3 C2 103.6(7) .
C4A C3 H3A 81(4) .
C15 C17 H17A 109.5 .
C15 C17 H17B 109.5 .
C15 C17 H17C 109.5 .
H17A C17 H17B 109.5 .
H17A C17 H17C 109.5 .
H17B C17 H17C 109.5 .
C8 C10 H10A 109.5 .
C8 C10 H10B 109.5 .
C8 C10 H10C 109.5 .
H10A C10 H10B 109.5 .
H10A C10 H10C 109.5 .
H10B C10 H10C 109.5 .
C15 C16 H16A 109.5 .
C15 C16 H16B 109.5 .
C15 C16 H16C 109.5 .
H16A C16 H16B 109.5 .
H16A C16 H16C 109.5 .
H16B C16 H16C 109.5 .
C8 C9 H9A 109.5 .
C8 C9 H9B 109.5 .
C8 C9 H9C 109.5 .
H9A C9 H9B 109.5 .
H9A C9 H9C 109.5 .
H9B C9 H9C 109.5 .
C5 C4 C3 107.4(7) .
C5 C4 H4A 110.2 .
C5 C4 H4B 110.2 .
C3 C4 H4A 110.2 .
C3 C4 H4B 110.2 .
H4A C4 H4B 108.5 .
C3 C4A C5 108.7(11) .

loop_
_geom_bond_atom_site_label_1
_geom_bond_atom_site_label_2
_geom_bond_distance
_geom_bond_site_symmetry_2
Fe1 N2 1.963(3) .
Fe1 N1 1.967(3) .
Fe1 N3 1.764(3) .
P1 N2 1.616(3) .
P1 C2 1.764(4) .
P1 C18 1.830(4) .
P1 C21 1.842(4) .
C1 N1 1.348(4) .
C1 C2 1.380(5) .
C1 C5 1.522(5) .
N2 C24 1.444(5) .
N1 C6 1.436(5) .
N3 N3 1.183(6) 2_556
C2 C3 1.529(5) .
C6 C14 1.408(6) .
C6 C7 1.412(6) .
C24 C31 1.412(5) .
C24 C25 1.397(6) .
C18 H18 1.0000 .
C18 C20 1.526(6) .
C18 C19 1.521(6) .
C31 C30 1.391(5) .
C31 C32 1.492(6) .
C28 C27 1.391(6) .
C28 C30 1.374(6) .
C28 C29 1.507(6) .
C27 H27 0.9500 .
C27 C25 1.387(5) .
C21 H21 1.0000 .
C21 C23 1.516(6) .
C21 C22 1.532(5) .
C20 H20A 0.9800 .
C20 H20B 0.9800 .
C20 H20C 0.9800 .
C25 C26 1.512(6) .
C30 H30 0.9500 .
C5 H5A 0.91(9) .
C5 H5B 0.92(12) .
C5 C4 1.502(12) .
C5 C4A 1.522(17) .
C13 H13 0.9500 .
C13 C14 1.402(6) .
C13 C12 1.369(6) .
C19 H19A 0.9800 .
C19 H19B 0.9800 .
C19 H19C 0.9800 .
C32 H32A 0.9800 .
C32 H32B 0.9800 .
C32 H32C 0.9800 .
C11 H11 0.9500 .
C11 C7 1.406(6) .
C11 C12 1.375(6) .
C23 H23A 0.9800 .
C23 H23B 0.9800 .
C23 H23C 0.9800 .
C14 C15 1.520(6) .
C7 C8 1.515(6) .
C29 H29A 0.9800 .
C29 H29B 0.9800 .
C29 H29C 0.9800 .
C12 H12 0.9500 .
C8 H8 1.0000 .
C8 C10 1.523(6) .
C8 C9 1.531(7) .
C26 H26A 0.9800 .
C26 H26B 0.9800 .
C26 H26C 0.9800 .
C15 H15 1.0000 .
C15 C17 1.527(6) .
C15 C16 1.533(6) .
C22 H22A 0.9800 .
C22 H22B 0.9800 .
C22 H22C 0.9800 .
C3 H3B 0.88(9) .
C3 C4 1.507(12) .
C3 C4A 1.463(19) .
C3 H3A 0.92(6) .
C17 H17A 0.9800 .
C17 H17B 0.9800 .
C17 H17C 0.9800 .
C10 H10A 0.9800 .
C10 H10B 0.9800 .
C10 H10C 0.9800 .
C16 H16A 0.9800 .
C16 H16B 0.9800 .
C16 H16C 0.9800 .
C9 H9A 0.9800 .
C9 H9B 0.9800 .
C9 H9C 0.9800 .
C4 H4A 0.9900 .
C4 H4B 0.9900 .

loop_
_geom_torsion_atom_site_label_1
_geom_torsion_atom_site_label_2
_geom_torsion_atom_site_label_3
_geom_torsion_atom_site_label_4
_geom_torsion
Fe1 N2 C24 C31 -95.4(3)
Fe1 N2 C24 C25 78.8(4)
Fe1 N1 C6 C14 -99.8(4)
Fe1 N1 C6 C7 74.2(4)
P1 N2 C24 C31 94.8(4)
P1 N2 C24 C25 -91.1(4)
P1 C2 C3 C4 173.2(6)
P1 C2 C3 C4A -161.7(7)
C1 N1 C6 C14 74.8(5)
C1 N1 C6 C7 -111.2(4)
C1 C2 C3 C4 -12.8(7)
C1 C2 C3 C4A 12.3(9)
C1 C5 C4 C3 -19.7(10)
C1 C5 C4A C3 20.8(11)
N2 P1 C2 C1 27.0(4)
N2 P1 C2 C3 -160.1(4)
N2 P1 C18 C20 -59.8(3)
N2 P1 C18 C19 67.1(3)
N2 P1 C21 C23 -63.3(3)
N2 P1 C21 C22 172.1(3)
N2 C24 C31 C30 177.7(3)
N2 C24 C31 C32 -0.5(5)
N2 C24 C25 C27 -177.3(3)
N2 C24 C25 C26 -0.8(5)
N1 C1 C2 P1 -4.4(6)
N1 C1 C2 C3 -178.0(4)
N1 C1 C5 C4 -169.4(6)
N1 C1 C5 C4A 165.9(8)
N1 C6 C14 C13 175.9(3)
N1 C6 C14 C15 0.3(5)
N1 C6 C7 C11 -176.2(3)
N1 C6 C7 C8 4.6(5)
C2 P1 N2 Fe1 -38.9(2)
C2 P1 N2 C24 130.7(3)
C2 P1 C18 C20 175.3(3)
C2 P1 C18 C19 -57.9(3)
C2 P1 C21 C23 57.1(3)
C2 P1 C21 C22 -67.5(3)
C2 C1 N1 Fe1 -2.7(6)
C2 C1 N1 C6 -177.0(4)
C2 C1 C5 C4 11.8(7)
C2 C1 C5 C4A -12.9(8)
C2 C3 C4 C5 19.8(10)
C2 C3 C4A C5 -20.3(11)
C6 C14 C15 C17 106.9(4)
C6 C14 C15 C16 -129.9(4)
C6 C7 C8 C10 -148.5(4)
C6 C7 C8 C9 85.8(5)
C24 C31 C30 C28 -1.9(6)
C18 P1 N2 Fe1 -163.21(18)
C18 P1 N2 C24 6.4(4)
C18 P1 C2 C1 154.4(3)
C18 P1 C2 C3 -32.6(4)
C18 P1 C21 C23 173.1(3)
C18 P1 C21 C22 48.5(3)
C31 C24 C25 C27 -3.2(5)
C31 C24 C25 C26 173.4(3)
C28 C27 C25 C24 1.1(6)
C28 C27 C25 C26 -175.5(4)
C27 C28 C30 C31 -0.2(6)
C21 P1 N2 Fe1 79.6(2)
C21 P1 N2 C24 -110.7(3)
C21 P1 C2 C1 -93.0(4)
C21 P1 C2 C3 79.9(4)
C21 P1 C18 C20 60.6(3)
C21 P1 C18 C19 -172.6(3)
C25 C24 C31 C30 3.5(5)
C25 C24 C31 C32 -174.7(4)
C30 C28 C27 C25 0.6(6)
C5 C1 N1 Fe1 178.7(3)
C5 C1 N1 C6 4.5(6)
C5 C1 C2 P1 174.3(3)
C5 C1 C2 C3 0.8(5)
C13 C14 C15 C17 -68.7(5)
C13 C14 C15 C16 54.5(5)
C32 C31 C30 C28 176.3(4)
C11 C7 C8 C10 32.3(6)
C11 C7 C8 C9 -93.4(5)
C14 C6 C7 C11 -2.2(5)
C14 C6 C7 C8 178.6(3)
C14 C13 C12 C11 -0.6(6)
C7 C6 C14 C13 2.0(5)
C7 C6 C14 C15 -173.6(3)
C7 C11 C12 C13 0.5(6)
C29 C28 C27 C25 -179.1(4)
C29 C28 C30 C31 179.5(4)
C12 C13 C14 C6 -0.6(6)
C12 C13 C14 C15 175.1(4)
C12 C11 C7 C6 0.9(6)
C12 C11 C7 C8 -179.9(4)

loop_
_smtbx_masks_void_nr
_smtbx_masks_void_average_x
_smtbx_masks_void_average_y
_smtbx_masks_void_average_z
_smtbx_masks_void_volume
_smtbx_masks_void_count_electrons
1 0.000 0.500 -0.143 699.1 92.0
2 0.500 0.000 -0.786 699.1 92.0
